data_4112646
loop_
_publ_author_name
'John F. Berry'
'F. Albert Cotton'
'Tongbu Lu'
'Carlos A. Murillo'
'Brian K. Roberts'
'Xiaoping Wang'

_publ_contact_author_address
;  Laboratory for Molecular Structure and Bonding
   Dept. of Chemistry
   Texas A&M University, PO Box  30012
   College Station, TX 77842-3012, USA
;
_publ_contact_author_email cotton@tamu.edu
_publ_contact_author_fax '(979) 845 9351'
_publ_contact_author_name 'F. A. Cotton'
_publ_contact_author_phone '(979) 845 4432'
_publ_section_title
;
 Molecular and Electronic Structures by Design: Tuning Symmetrical and
 Unsymmetrical Linear Trichromium Chains
;
_journal_name_full 'Journal of the American Chemical Society'
_journal_page_first 7082
_journal_page_last 7096
_journal_paper_doi 10.1021/ja049055h
_journal_volume 126
_journal_year 2004
_chemical_formula_moiety 'Cr3(C10H8N3)4(BF4)2, (CH2Cl2)2'
_chemical_formula_sum 'C42 H36 B2 Cl4 Cr3 F8 N12'
_chemical_formula_weight 1180.25
_chemical_name_common 'Cr3(dpa)4(BF4)2, 2CH2Cl2'
_chemical_name_systematic
; 
 ? 
;
_space_group_IT_number 9
_symmetry_cell_setting monoclinic
_symmetry_space_group_name_Hall 'C -2yc'
_symmetry_space_group_name_H-M 'C 1 c 1'
_atom_sites_solution_hydrogens geom
_atom_sites_solution_primary direct
_atom_sites_solution_secondary difmap
_audit_creation_method SHELXL-97
_cell_angle_alpha 90.00
_cell_angle_beta 111.710(3)
_cell_angle_gamma 90.00
_cell_formula_units_Z 4
_cell_length_a 18.844(3)
_cell_length_b 17.059(3)
_cell_length_c 16.439(3)
_cell_measurement_reflns_used 9605
_cell_measurement_temperature 293(2)
_cell_measurement_theta_max 25.0
_cell_measurement_theta_min 2.2
_cell_volume 4909.6(15)
_computing_cell_refinement SAINT
_computing_data_collection SMART
_computing_data_reduction SAINT
_computing_structure_refinement 'SHELXL-97 (Sheldrick, 1997)'
_computing_structure_solution 'SHELXS-97 (Sheldrick, 1990)'
_diffrn_ambient_temperature 213(2)
_diffrn_measured_fraction_theta_full 0.994
_diffrn_measured_fraction_theta_max 0.994
_diffrn_measurement_device_type 'Bruker SMART 1000'
_diffrn_measurement_method \w-scan
_diffrn_radiation_monochromator graphite
_diffrn_radiation_source 'normal-focus sealed tube'
_diffrn_radiation_type MoK\a
_diffrn_radiation_wavelength 0.71073
_diffrn_reflns_av_R_equivalents 0.0239
_diffrn_reflns_av_sigmaI/netI 0.0329
_diffrn_reflns_limit_h_max 22
_diffrn_reflns_limit_h_min -21
_diffrn_reflns_limit_k_max 20
_diffrn_reflns_limit_k_min -20
_diffrn_reflns_limit_l_max 11
_diffrn_reflns_limit_l_min -19
_diffrn_reflns_number 12410
_diffrn_reflns_theta_full 24.93
_diffrn_reflns_theta_max 24.93
_diffrn_reflns_theta_min 1.67
_diffrn_standards_number 0
_exptl_absorpt_coefficient_mu 0.947
_exptl_absorpt_correction_T_max 0.7269
_exptl_absorpt_correction_T_min 0.6541
_exptl_absorpt_correction_type multi-scan
_exptl_crystal_colour 'dark green'
_exptl_crystal_density_diffrn 1.597
_exptl_crystal_description block
_exptl_crystal_F_000 2376
_exptl_crystal_size_max 0.49
_exptl_crystal_size_mid 0.38
_exptl_crystal_size_min 0.36
_refine_diff_density_max 1.124
_refine_diff_density_min -0.779
_refine_diff_density_rms 0.090
_refine_ls_abs_structure_details 'Flack H D (1983), Acta Cryst. A39, 876-881'
_refine_ls_abs_structure_Flack 0.23(3)
_refine_ls_extinction_method none
_refine_ls_goodness_of_fit_ref 1.102
_refine_ls_hydrogen_treatment noref
_refine_ls_matrix_type full
_refine_ls_number_parameters 693
_refine_ls_number_reflns 6202
_refine_ls_number_restraints 125
_refine_ls_restrained_S_all 1.111
_refine_ls_R_factor_all 0.0550
_refine_ls_R_factor_gt 0.0530
_refine_ls_shift/su_max 0.016
_refine_ls_shift/su_mean 0.001
_refine_ls_structure_factor_coef Fsqd
_refine_ls_weighting_details 'calc w=1/[\s^2^(Fo^2^)+(0.0900P)^2^+12.0000P] where P=(Fo^2^+2Fc^2^)/3'
_refine_ls_weighting_scheme calc
_refine_ls_wR_factor_gt 0.1472
_refine_ls_wR_factor_ref 0.1497
_reflns_number_gt 5955
_reflns_number_total 6202
_reflns_threshold_expression I>2sigma(I)
_cod_data_source_file ja049055hsi20040409_043050_12.cif
_cod_data_source_block 8twoCH2Cl2
_cod_original_cell_volume 4909.8(13)
_cod_database_code 4112646

loop_
_symmetry_equiv_pos_as_xyz
'x, y, z'
'x, -y, z+1/2'
'x+1/2, y+1/2, z'
'x+1/2, -y+1/2, z+1/2'

loop_
_atom_site_label
_atom_site_type_symbol
_atom_site_fract_x
_atom_site_fract_y
_atom_site_fract_z
_atom_site_U_iso_or_equiv
_atom_site_adp_type
_atom_site_occupancy
_atom_site_symmetry_multiplicity
_atom_site_calc_flag
_atom_site_refinement_flags
_atom_site_disorder_assembly
_atom_site_disorder_group
Cr1 Cr -0.09907(10) -1.43502(12) 0.38792(14) 0.0283(3) Uani 0.796(5) 1 d PD A 1
Cr2 Cr -0.0898(4) -1.2835(2) 0.3898(5) 0.0279(6) Uani 0.796(5) 1 d PD A 1
Cr3 Cr -0.08121(10) -1.16881(12) 0.39170(12) 0.0281(4) Uani 0.796(5) 1 d PD A 1
Cr3' Cr -0.0889(4) -1.1373(4) 0.3896(6) 0.0281(4) Uani 0.204(5) 1 d PD A 2
Cr2' Cr -0.0938(19) -1.2964(9) 0.387(3) 0.0279(6) Uani 0.204(5) 1 d PD A 2
Cr1' Cr -0.0970(6) -1.4073(4) 0.3885(8) 0.0283(3) Uani 0.204(5) 1 d PD A 2
B1 B -0.1119(4) -1.6427(4) 0.3797(5) 0.061(3) Uani 0.796(5) 1 d PD A 1
F1 F -0.0999(6) -1.5639(4) 0.3973(5) 0.058(2) Uani 0.796(5) 1 d PD A 1
F2 F -0.1776(5) -1.6518(4) 0.3074(5) 0.110(3) Uani 0.796(5) 1 d PD A 1
F3 F -0.0509(5) -1.6731(6) 0.3645(8) 0.119(4) Uani 0.796(5) 1 d PD A 1
F4 F -0.1201(5) -1.6789(5) 0.4501(5) 0.100(3) Uani 0.796(5) 1 d PD A 1
B2 B -0.0444(4) -0.9589(3) 0.4204(4) 0.057(3) Uani 0.796(5) 1 d PDU A 1
F5 F 0.0241(4) -0.9605(4) 0.4895(5) 0.094(3) Uani 0.796(5) 1 d PD A 1
F6 F -0.0348(6) -0.9202(5) 0.3527(5) 0.128(4) Uani 0.796(5) 1 d PD A 1
F7 F -0.0961(4) -0.9199(3) 0.4454(5) 0.082(2) Uani 0.796(5) 1 d PD A 1
F8 F -0.0702(3) -1.0317(3) 0.3951(5) 0.0591(16) Uani 0.796(5) 1 d PD A 1
B2' B -0.0524(12) -0.9358(8) 0.4012(14) 0.057(3) Uani 0.204(5) 1 d PD A 2
F5' F 0.0231(12) -0.9402(16) 0.452(2) 0.094(3) Uani 0.204(5) 1 d PD A 2
F6' F -0.060(2) -0.915(2) 0.3185(17) 0.128(4) Uani 0.204(5) 1 d PD A 2
F7' F -0.0866(15) -0.8811(11) 0.434(2) 0.082(2) Uani 0.204(5) 1 d PD A 2
F8' F -0.0860(15) -1.0065(7) 0.399(2) 0.0591(16) Uani 0.204(5) 1 d PD A 2
F1' F -0.113(3) -1.564(2) 0.373(3) 0.058(2) Uani 0.204(5) 1 d PD A 2
B1' B -0.098(2) -1.643(2) 0.378(2) 0.061(3) Uani 0.204(5) 1 d PD A 2
F2' F -0.166(2) -1.6790(19) 0.334(3) 0.110(3) Uani 0.204(5) 1 d PD A 2
F3' F -0.030(3) -1.655(3) 0.368(5) 0.119(4) Uani 0.204(5) 1 d PD A 2
F4' F -0.085(2) -1.655(2) 0.465(3) 0.100(3) Uani 0.204(5) 1 d PD A 2
N1 N -0.0386(3) -1.4292(3) 0.3043(4) 0.0371(12) Uani 1 1 d . . .
N2 N -0.0011(3) -1.3015(3) 0.3518(4) 0.0363(12) Uani 1 1 d . . .
N3 N 0.0290(3) -1.1720(3) 0.3895(4) 0.0392(12) Uani 1 1 d . . .
N4 N 0.0085(3) -1.4263(3) 0.4914(4) 0.0335(11) Uani 1 1 d . . .
N5 N -0.0191(3) -1.2973(3) 0.5163(4) 0.0356(12) Uani 1 1 d . . .
N6 N -0.0394(3) -1.1665(3) 0.5295(4) 0.0335(11) Uani 1 1 d . . .
N7 N -0.1599(3) -1.4165(3) 0.4702(4) 0.0321(11) Uani 1 1 d . . .
N8 N -0.1816(3) -1.2861(3) 0.4278(4) 0.0335(12) Uani 1 1 d . . .
N9 N -0.1940(3) -1.1551(3) 0.3905(4) 0.0342(11) Uani 1 1 d . . .
N10 N -0.2017(3) -1.4149(3) 0.2818(4) 0.0324(11) Uani 1 1 d . . .
N11 N -0.1622(3) -1.2902(3) 0.2612(4) 0.0310(11) Uani 1 1 d . . .
N12 N -0.1270(3) -1.1613(3) 0.2532(4) 0.0365(12) Uani 1 1 d . . .
C11 C 0.0020(4) -1.3643(4) 0.2994(4) 0.0360(14) Uani 1 1 d . A .
C12 C 0.0392(4) -1.3618(4) 0.2391(5) 0.0465(17) Uani 1 1 d . . .
H12A H 0.0652 -1.3171 0.2333 0.056 Uiso 1 1 calc R A .
C13 C 0.0358(4) -1.4291(4) 0.1877(6) 0.0522(18) Uani 1 1 d . A .
H13A H 0.0602 -1.4289 0.1479 0.063 Uiso 1 1 calc R . .
C14 C -0.0029(4) -1.4946(4) 0.1956(5) 0.0517(18) Uani 1 1 d . . .
H14A H -0.0038 -1.5396 0.1634 0.062 Uiso 1 1 calc R A .
C15 C -0.0401(4) -1.4911(4) 0.2527(5) 0.0436(15) Uani 1 1 d . A .
H15A H -0.0685 -1.5346 0.2563 0.052 Uiso 1 1 calc R . .
C31 C 0.0538(4) -1.2434(4) 0.3730(5) 0.0409(15) Uani 1 1 d . A .
C32 C 0.1312(4) -1.2560(5) 0.3840(5) 0.0484(17) Uani 1 1 d . . .
H32A H 0.1482 -1.3060 0.3777 0.058 Uiso 1 1 calc R A .
C33 C 0.1810(4) -1.1933(5) 0.4041(5) 0.0546(18) Uani 1 1 d . A .
H33A H 0.2320 -1.2006 0.4120 0.066 Uiso 1 1 calc R . .
C34 C 0.1534(5) -1.1180(6) 0.4126(6) 0.061(2) Uani 1 1 d . . .
H34A H 0.1845 -1.0740 0.4204 0.073 Uiso 1 1 calc R A .
C35 C 0.0793(4) -1.1112(5) 0.4090(5) 0.0503(17) Uani 1 1 d . A .
H35A H 0.0629 -1.0625 0.4205 0.060 Uiso 1 1 calc R . .
C41 C 0.0324(3) -1.3600(3) 0.5396(5) 0.0336(13) Uani 1 1 d . A .
C42 C 0.1066(4) -1.3557(4) 0.6052(5) 0.0418(15) Uani 1 1 d . . .
H42A H 0.1217 -1.3117 0.6409 0.050 Uiso 1 1 calc R A .
C43 C 0.1563(4) -1.4181(4) 0.6154(5) 0.0480(17) Uani 1 1 d . A .
H43A H 0.2049 -1.4166 0.6586 0.058 Uiso 1 1 calc R . .
C44 C 0.1332(4) -1.4823(4) 0.5613(5) 0.0490(17) Uani 1 1 d . . .
H44A H 0.1668 -1.5233 0.5649 0.059 Uiso 1 1 calc R A .
C45 C 0.0588(4) -1.4841(4) 0.5015(5) 0.0401(15) Uani 1 1 d . A .
H45A H 0.0429 -1.5282 0.4662 0.048 Uiso 1 1 calc R . .
C61 C -0.0142(3) -1.2349(4) 0.5724(5) 0.0349(14) Uani 1 1 d . A .
C62 C 0.0068(4) -1.2415(4) 0.6639(5) 0.0437(15) Uani 1 1 d . . .
H62A H 0.0210 -1.2896 0.6920 0.052 Uiso 1 1 calc R A .
C63 C 0.0056(4) -1.1739(4) 0.7110(5) 0.0457(16) Uani 1 1 d . A .
H63A H 0.0202 -1.1761 0.7715 0.055 Uiso 1 1 calc R . .
C64 C -0.0173(4) -1.1039(4) 0.6677(5) 0.0448(16) Uani 1 1 d . . .
H64A H -0.0168 -1.0584 0.6990 0.054 Uiso 1 1 calc R A .
C65 C -0.0407(4) -1.1015(4) 0.5788(5) 0.0402(15) Uani 1 1 d . A .
H65A H -0.0582 -1.0542 0.5503 0.048 Uiso 1 1 calc R . .
C71 C -0.1929(4) -1.3460(4) 0.4772(5) 0.0370(14) Uani 1 1 d . A .
C72 C -0.2313(4) -1.3384(4) 0.5362(5) 0.0447(16) Uani 1 1 d . . .
H72A H -0.2516 -1.2902 0.5428 0.054 Uiso 1 1 calc R A .
C73 C -0.2388(4) -1.4021(4) 0.5837(5) 0.0492(17) Uani 1 1 d . A .
H73A H -0.2646 -1.3975 0.6220 0.059 Uiso 1 1 calc R . .
C74 C -0.2069(4) -1.4743(4) 0.5734(5) 0.0462(16) Uani 1 1 d . . .
H74A H -0.2124 -1.5186 0.6035 0.055 Uiso 1 1 calc R A .
C75 C -0.1682(4) -1.4781(3) 0.5194(5) 0.0371(14) Uani 1 1 d . A .
H75A H -0.1456 -1.5256 0.5150 0.045 Uiso 1 1 calc R . .
C91 C -0.2283(3) -1.2204(3) 0.4053(5) 0.0332(13) Uani 1 1 d . A .
C92 C -0.3065(4) -1.2193(3) 0.3933(5) 0.0416(16) Uani 1 1 d . . .
H92A H -0.3305 -1.2651 0.4004 0.050 Uiso 1 1 calc R A .
C93 C -0.3472(4) -1.1504(4) 0.3711(5) 0.0474(17) Uani 1 1 d . A .
H93A H -0.3985 -1.1492 0.3642 0.057 Uiso 1 1 calc R . .
C94 C -0.3111(4) -1.0821(4) 0.3590(5) 0.0533(18) Uani 1 1 d . . .
H94A H -0.3371 -1.0346 0.3456 0.064 Uiso 1 1 calc R A .
C95 C -0.2362(4) -1.0877(4) 0.3675(5) 0.0457(16) Uani 1 1 d . A .
H95A H -0.2126 -1.0430 0.3572 0.055 Uiso 1 1 calc R . .
C101 C -0.2166(3) -1.3472(3) 0.2316(4) 0.0283(12) Uani 1 1 d . A .
C102 C -0.2864(4) -1.3401(3) 0.1597(4) 0.0342(13) Uani 1 1 d . . .
H10A H -0.2962 -1.2959 0.1242 0.041 Uiso 1 1 calc R A .
C103 C -0.3404(4) -1.3998(3) 0.1422(5) 0.0375(14) Uani 1 1 d . A .
H10B H -0.3866 -1.3952 0.0951 0.045 Uiso 1 1 calc R . .
C104 C -0.3257(3) -1.4655(4) 0.1942(5) 0.0402(15) Uani 1 1 d . . .
H10C H -0.3617 -1.5053 0.1837 0.048 Uiso 1 1 calc R A .
C105 C -0.2568(3) -1.4705(3) 0.2616(5) 0.0371(14) Uani 1 1 d . A .
H10D H -0.2469 -1.5153 0.2963 0.045 Uiso 1 1 calc R . .
C121 C -0.1561(3) -1.2292(4) 0.2083(5) 0.0340(14) Uani 1 1 d . A .
C122 C -0.1738(4) -1.2327(4) 0.1187(5) 0.0420(16) Uani 1 1 d . . .
H12B H -0.1909 -1.2798 0.0895 0.050 Uiso 1 1 calc R A .
C123 C -0.1667(4) -1.1683(4) 0.0718(5) 0.0512(18) Uani 1 1 d . A .
H12C H -0.1787 -1.1711 0.0117 0.061 Uiso 1 1 calc R . .
C124 C -0.1404(5) -1.0978(4) 0.1185(5) 0.056(2) Uani 1 1 d . . .
H12D H -0.1367 -1.0521 0.0894 0.067 Uiso 1 1 calc R A .
C125 C -0.1206(4) -1.0985(4) 0.2073(5) 0.0481(17) Uani 1 1 d . A .
H12E H -0.1015 -1.0524 0.2379 0.058 Uiso 1 1 calc R . .
Cl1S Cl 0.1047(2) -0.7219(2) 0.5629(3) 0.0911(11) Uani 0.80 1 d P B 1
Cl2S Cl 0.0609(3) -0.83951(17) 0.6669(2) 0.1101(12) Uani 0.80 1 d P B 1
C1S C 0.0335(7) -0.7885(6) 0.5693(8) 0.090(3) Uani 0.80 1 d P B 1
H1SA H -0.0126 -0.7593 0.5617 0.107 Uiso 0.80 1 calc PR B 1
H1SB H 0.0215 -0.8257 0.5214 0.107 Uiso 0.80 1 calc PR B 1
Cl1A Cl 0.0815(16) -0.802(3) 0.514(3) 0.28(3) Uani 0.20 1 d PU C 2
Cl2A Cl 0.0609(3) -0.83951(17) 0.6669(2) 0.1101(12) Uani 0.20 1 d P C 2
C1A C 0.0335(7) -0.7885(6) 0.5693(8) 0.090(3) Uani 0.20 1 d P C 2
H1AA H -0.0190 -0.8022 0.5346 0.107 Uiso 0.20 1 calc PR C 2
H1AB H 0.0346 -0.7329 0.5822 0.107 Uiso 0.20 1 calc PR C 2
C2S C -0.1974(7) -1.1700(6) 0.7340(9) 0.096(4) Uani 1 1 d . . .
H2SA H -0.2078 -1.2259 0.7312 0.115 Uiso 1 1 calc R . .
H2SB H -0.1452 -1.1617 0.7739 0.115 Uiso 1 1 calc R . .
Cl3S Cl -0.26159(18) -1.1196(2) 0.7731(3) 0.1109(11) Uani 1 1 d . . .
Cl4S Cl -0.20921(15) -1.13419(13) 0.6274(2) 0.0815(8) Uani 1 1 d . . .

loop_
_atom_site_aniso_label
_atom_site_aniso_U_11
_atom_site_aniso_U_22
_atom_site_aniso_U_33
_atom_site_aniso_U_23
_atom_site_aniso_U_13
_atom_site_aniso_U_12
Cr1 0.0300(5) 0.0241(8) 0.0304(5) -0.0003(10) 0.0108(4) -0.0021(8)
Cr2 0.0286(10) 0.0278(14) 0.0258(8) -0.0024(17) 0.0083(8) -0.0019(15)
Cr3 0.0323(6) 0.0248(10) 0.0261(5) -0.0026(7) 0.0096(5) -0.0022(7)
Cr3' 0.0323(6) 0.0248(10) 0.0261(5) -0.0026(7) 0.0096(5) -0.0022(7)
Cr2' 0.0286(10) 0.0278(14) 0.0258(8) -0.0024(17) 0.0083(8) -0.0019(15)
Cr1' 0.0300(5) 0.0241(8) 0.0304(5) -0.0003(10) 0.0108(4) -0.0021(8)
B1 0.062(7) 0.040(4) 0.091(8) 0.009(5) 0.040(7) 0.010(4)
F1 0.065(6) 0.057(2) 0.049(7) -0.007(3) 0.017(5) -0.001(3)
F2 0.121(6) 0.052(4) 0.102(7) -0.005(4) -0.023(5) 0.008(4)
F3 0.119(9) 0.074(7) 0.215(10) 0.025(6) 0.122(9) 0.026(6)
F4 0.087(6) 0.087(5) 0.137(7) 0.059(5) 0.056(6) -0.001(4)
B2 0.085(6) 0.046(5) 0.048(6) 0.033(4) 0.036(5) 0.039(5)
F5 0.116(5) 0.057(4) 0.097(7) -0.006(4) 0.024(5) -0.015(4)
F6 0.242(13) 0.094(5) 0.085(8) 0.005(5) 0.102(9) -0.042(6)
F7 0.113(5) 0.043(3) 0.102(5) -0.031(4) 0.055(4) -0.012(4)
F8 0.049(4) 0.084(4) 0.041(3) -0.019(4) 0.012(3) -0.014(3)
B2' 0.085(6) 0.046(5) 0.048(6) 0.033(4) 0.036(5) 0.039(5)
F5' 0.116(5) 0.057(4) 0.097(7) -0.006(4) 0.024(5) -0.015(4)
F6' 0.242(13) 0.094(5) 0.085(8) 0.005(5) 0.102(9) -0.042(6)
F7' 0.113(5) 0.043(3) 0.102(5) -0.031(4) 0.055(4) -0.012(4)
F8' 0.049(4) 0.084(4) 0.041(3) -0.019(4) 0.012(3) -0.014(3)
F1' 0.065(6) 0.057(2) 0.049(7) -0.007(3) 0.017(5) -0.001(3)
B1' 0.062(7) 0.040(4) 0.091(8) 0.009(5) 0.040(7) 0.010(4)
F2' 0.121(6) 0.052(4) 0.102(7) -0.005(4) -0.023(5) 0.008(4)
F3' 0.119(9) 0.074(7) 0.215(10) 0.025(6) 0.122(9) 0.026(6)
F4' 0.087(6) 0.087(5) 0.137(7) 0.059(5) 0.056(6) -0.001(4)
N1 0.031(2) 0.042(3) 0.036(3) -0.004(2) 0.010(2) 0.001(2)
N2 0.037(3) 0.043(3) 0.033(3) -0.007(2) 0.017(3) -0.011(2)
N3 0.037(3) 0.051(3) 0.031(3) -0.008(2) 0.013(2) -0.016(2)
N4 0.031(2) 0.035(2) 0.032(3) 0.003(2) 0.010(2) 0.0008(19)
N5 0.037(3) 0.037(3) 0.029(3) -0.003(2) 0.007(2) -0.003(2)
N6 0.033(2) 0.037(2) 0.029(3) -0.005(2) 0.009(2) -0.0001(19)
N7 0.036(2) 0.032(2) 0.028(3) -0.001(2) 0.012(2) -0.0051(19)
N8 0.034(3) 0.033(2) 0.039(3) 0.003(2) 0.019(3) -0.0046(19)
N9 0.036(3) 0.036(2) 0.031(3) 0.002(2) 0.014(2) 0.000(2)
N10 0.036(2) 0.029(2) 0.034(3) -0.001(2) 0.015(2) 0.0019(19)
N11 0.035(3) 0.029(2) 0.024(3) -0.0070(19) 0.006(2) -0.0098(18)
N12 0.048(3) 0.034(2) 0.034(3) -0.007(2) 0.021(3) -0.014(2)
C11 0.032(3) 0.048(3) 0.028(3) -0.003(3) 0.012(3) 0.006(2)
C12 0.051(4) 0.048(4) 0.049(5) -0.008(3) 0.029(4) -0.008(3)
C13 0.056(4) 0.058(4) 0.051(5) -0.002(3) 0.030(4) 0.009(3)
C14 0.049(4) 0.057(4) 0.049(5) -0.015(3) 0.018(4) 0.005(3)
C15 0.046(3) 0.040(3) 0.041(4) -0.005(3) 0.011(3) 0.001(3)
C31 0.045(4) 0.055(4) 0.027(3) -0.006(3) 0.018(3) -0.012(3)
C32 0.041(4) 0.059(4) 0.050(5) -0.012(3) 0.022(3) -0.007(3)
C33 0.042(3) 0.078(5) 0.047(4) -0.014(4) 0.019(3) -0.019(4)
C34 0.049(4) 0.086(5) 0.047(5) -0.010(4) 0.016(4) -0.034(4)
C35 0.053(4) 0.060(4) 0.038(4) -0.009(3) 0.016(3) -0.017(3)
C41 0.029(3) 0.041(3) 0.033(4) 0.003(3) 0.014(3) -0.006(2)
C42 0.037(3) 0.048(4) 0.037(4) 0.000(3) 0.010(3) -0.003(3)
C43 0.033(3) 0.054(4) 0.046(4) 0.009(3) 0.002(3) 0.000(3)
C44 0.042(3) 0.051(4) 0.056(5) 0.017(3) 0.021(3) 0.009(3)
C45 0.038(3) 0.041(3) 0.043(4) 0.003(3) 0.017(3) -0.002(2)
C61 0.026(3) 0.047(3) 0.027(4) -0.002(3) 0.004(3) -0.001(2)
C62 0.052(4) 0.051(4) 0.028(4) 0.002(3) 0.014(3) -0.001(3)
C63 0.048(4) 0.062(4) 0.026(3) -0.002(3) 0.012(3) 0.010(3)
C64 0.046(4) 0.050(4) 0.037(4) -0.013(3) 0.014(3) 0.005(3)
C65 0.036(3) 0.040(3) 0.048(4) -0.006(3) 0.019(3) -0.002(2)
C71 0.034(3) 0.040(3) 0.040(4) 0.004(3) 0.016(3) -0.001(2)
C72 0.053(4) 0.037(3) 0.051(4) 0.004(3) 0.027(4) 0.004(3)
C73 0.064(4) 0.047(4) 0.052(4) 0.007(3) 0.039(4) -0.001(3)
C74 0.060(4) 0.033(3) 0.045(4) 0.013(3) 0.019(4) -0.005(3)
C75 0.041(3) 0.024(2) 0.046(4) 0.008(3) 0.015(3) -0.002(2)
C91 0.030(3) 0.037(3) 0.031(3) -0.003(2) 0.008(3) 0.000(2)
C92 0.040(3) 0.035(3) 0.051(4) 0.007(3) 0.018(3) 0.002(2)
C93 0.040(3) 0.055(4) 0.049(4) 0.004(3) 0.018(3) 0.012(3)
C94 0.059(4) 0.044(3) 0.055(5) 0.002(3) 0.019(4) 0.014(3)
C95 0.059(4) 0.032(3) 0.046(4) -0.002(3) 0.019(3) -0.004(3)
C101 0.034(3) 0.024(2) 0.028(3) 0.000(2) 0.013(3) 0.001(2)
C102 0.040(3) 0.028(3) 0.034(3) -0.001(2) 0.014(3) 0.000(2)
C103 0.033(3) 0.034(3) 0.045(4) -0.005(3) 0.014(3) 0.000(2)
C104 0.031(3) 0.042(3) 0.047(4) -0.014(3) 0.014(3) -0.014(2)
C105 0.038(3) 0.029(3) 0.045(4) -0.001(3) 0.017(3) -0.002(2)
C121 0.032(3) 0.044(3) 0.027(3) -0.003(3) 0.013(3) -0.007(2)
C122 0.052(4) 0.037(3) 0.037(4) -0.007(3) 0.016(3) -0.014(3)
C123 0.062(4) 0.054(4) 0.037(4) 0.000(3) 0.017(4) -0.010(3)
C124 0.078(5) 0.049(4) 0.041(4) 0.002(3) 0.021(4) -0.024(4)
C125 0.062(4) 0.047(3) 0.042(4) -0.008(3) 0.028(4) -0.021(3)
Cl1S 0.078(2) 0.096(2) 0.120(3) -0.028(2) 0.060(2) -0.0151(17)
Cl2S 0.174(3) 0.0732(15) 0.084(2) 0.0132(14) 0.049(2) 0.0477(18)
C1S 0.103(8) 0.073(6) 0.072(7) 0.002(5) 0.008(6) -0.006(5)
Cl1A 0.117(18) 0.48(6) 0.31(5) 0.26(5) 0.15(3) 0.10(3)
Cl2A 0.174(3) 0.0732(15) 0.084(2) 0.0132(14) 0.049(2) 0.0477(18)
C1A 0.103(8) 0.073(6) 0.072(7) 0.002(5) 0.008(6) -0.006(5)
C2S 0.083(7) 0.075(6) 0.121(11) 0.026(6) 0.028(7) 0.028(5)
Cl3S 0.0830(18) 0.132(3) 0.124(3) -0.037(2) 0.046(2) -0.0177(17)
Cl4S 0.0628(12) 0.0689(13) 0.116(2) 0.0126(13) 0.0370(15) 0.0078(10)

loop_
_atom_type_symbol
_atom_type_description
_atom_type_scat_dispersion_real
_atom_type_scat_dispersion_imag
_atom_type_scat_source
C C 0.0033 0.0016 'International Tables Vol C Tables 4.2.6.8 and 6.1.1.4'
H H 0.0000 0.0000 'International Tables Vol C Tables 4.2.6.8 and 6.1.1.4'
B B 0.0013 0.0007 'International Tables Vol C Tables 4.2.6.8 and 6.1.1.4'
N N 0.0061 0.0033 'International Tables Vol C Tables 4.2.6.8 and 6.1.1.4'
F F 0.0171 0.0103 'International Tables Vol C Tables 4.2.6.8 and 6.1.1.4'
Cr Cr 0.3209 0.6236 'International Tables Vol C Tables 4.2.6.8 and 6.1.1.4'
Cl Cl 0.1484 0.1585 'International Tables Vol C Tables 4.2.6.8 and 6.1.1.4'

loop_
_geom_angle_atom_site_label_1
_geom_angle_atom_site_label_2
_geom_angle_atom_site_label_3
_geom_angle
N1 Cr1 N7 168.6(2)
N1 Cr1 N10 90.2(2)
N7 Cr1 N10 87.5(2)
N1 Cr1 N4 86.2(2)
N7 Cr1 N4 93.5(2)
N10 Cr1 N4 166.22(19)
N1 Cr1 F1 96.5(4)
N7 Cr1 F1 94.9(3)
N10 Cr1 F1 101.1(3)
N4 Cr1 F1 92.5(3)
N1 Cr1 Cr2 84.8(2)
N7 Cr1 Cr2 83.8(2)
N10 Cr1 Cr2 83.4(2)
N4 Cr1 Cr2 83.1(2)
F1 Cr1 Cr2 175.3(3)
Cr3 Cr2 N2 94.8(3)
Cr3 Cr2 N5 94.6(3)
N2 Cr2 N5 89.7(4)
Cr3 Cr2 N8 95.2(3)
N2 Cr2 N8 170.0(3)
N5 Cr2 N8 89.6(4)
Cr3 Cr2 N11 95.2(3)
N2 Cr2 N11 89.0(4)
N5 Cr2 N11 170.1(3)
N8 Cr2 N11 89.9(4)
Cr3 Cr2 Cr1 179.2(4)
N2 Cr2 Cr1 84.5(2)
N5 Cr2 Cr1 85.0(2)
N8 Cr2 Cr1 85.5(2)
N11 Cr2 Cr1 85.2(2)
Cr2 Cr3 N3 92.9(3)
Cr2 Cr3 N6 91.8(3)
N3 Cr3 N6 92.3(2)
Cr2 Cr3 N12 92.6(3)
N3 Cr3 N12 89.7(2)
N6 Cr3 N12 175.1(2)
Cr2 Cr3 N9 91.9(3)
N3 Cr3 N9 175.0(2)
N6 Cr3 N9 89.0(2)
N12 Cr3 N9 88.5(2)
Cr2 Cr3 F8 179.5(3)
N3 Cr3 F8 87.0(2)
N6 Cr3 F8 87.8(2)
N12 Cr3 F8 87.9(2)
N9 Cr3 F8 88.3(2)
N9 Cr3' N12 91.6(4)
N9 Cr3' N6 89.8(4)
N12 Cr3' N6 155.2(4)
N9 Cr3' F8' 98.6(8)
N12 Cr3' F8' 104.8(10)
N6 Cr3' F8' 99.4(9)
N9 Cr3' N3 156.4(4)
N12 Cr3' N3 84.2(4)
N6 Cr3' N3 84.7(3)
F8' Cr3' N3 105.0(8)
N9 Cr3' Cr2' 79.7(8)
N12 Cr3' Cr2' 78.1(8)
N6 Cr3' Cr2' 77.8(8)
F8' Cr3' Cr2' 176.7(13)
N3 Cr3' Cr2' 76.7(8)
Cr1' Cr2' N11 93.2(12)
Cr1' Cr2' N8 92.8(12)
N11 Cr2' N8 92.6(14)
Cr1' Cr2' N2 89.8(12)
N11 Cr2' N2 90.0(16)
N8 Cr2' N2 176.2(16)
Cr1' Cr2' N5 89.5(12)
N11 Cr2' N5 176.6(15)
N8 Cr2' N5 89.4(16)
N2 Cr2' N5 87.9(13)
Cr1' Cr2' Cr3' 178.4(19)
N11 Cr2' Cr3' 88.2(9)
N8 Cr2' Cr3' 86.2(9)
N2 Cr2' Cr3' 91.1(9)
N5 Cr2' Cr3' 89.1(8)
Cr2' Cr1' N1 98.2(12)
Cr2' Cr1' N7 96.4(12)
N1 Cr1' N7 165.3(4)
Cr2' Cr1' N10 94.3(10)
N1 Cr1' N10 89.8(5)
N7 Cr1' N10 87.2(4)
Cr2' Cr1' N4 98.0(10)
N1 Cr1' N4 86.2(4)
N7 Cr1' N4 93.6(5)
N10 Cr1' N4 167.5(4)
F3 B1 F4 110.5(5)
F3 B1 F2 110.5(5)
F4 B1 F2 109.5(5)
F3 B1 F1 109.0(5)
F4 B1 F1 108.9(5)
F2 B1 F1 108.6(5)
B1 F1 Cr1 164.7(5)
F8 B2 F7 109.1(4)
F8 B2 F6 109.7(5)
F7 B2 F6 109.6(5)
F8 B2 F5 111.1(4)
F7 B2 F5 108.7(5)
F6 B2 F5 108.6(5)
B2 F8 Cr3 161.5(5)
F8' B2' F7' 109.4(5)
F8' B2' F5' 109.8(5)
F7' B2' F5' 109.6(5)
F8' B2' F6' 109.4(5)
F7' B2' F6' 109.5(5)
F5' B2' F6' 109.2(5)
B2' F8' Cr3' 152.6(15)
F3' B1' F2' 127(5)
F3' B1' F4' 107(4)
F2' B1' F4' 105(4)
F3' B1' F1' 109(3)
F2' B1' F1' 105(3)
F4' B1' F1' 99(3)
C15 N1 C11 118.7(6)
C15 N1 Cr1 119.2(4)
C11 N1 Cr1 122.1(4)
C15 N1 Cr1' 131.4(5)
C11 N1 Cr1' 109.7(4)
C31 N2 C11 120.6(5)
C31 N2 Cr2 116.3(4)
C11 N2 Cr2 122.7(4)
C31 N2 Cr2' 122.7(7)
C11 N2 Cr2' 116.5(8)
C35 N3 C31 117.8(6)
C35 N3 Cr3 125.8(5)
C31 N3 Cr3 116.2(4)
C35 N3 Cr3' 113.1(5)
C31 N3 Cr3' 129.1(4)
C45 N4 C41 118.4(5)
C45 N4 Cr1' 129.0(5)
C41 N4 Cr1' 110.6(4)
C45 N4 Cr1 118.2(4)
C41 N4 Cr1 122.7(4)
C61 N5 C41 122.3(5)
C61 N5 Cr2 116.7(4)
C41 N5 Cr2 119.7(5)
C61 N5 Cr2' 122.0(8)
C41 N5 Cr2' 115.2(8)
C61 N6 C65 117.8(6)
C61 N6 Cr3 117.6(4)
C65 N6 Cr3 124.5(5)
C61 N6 Cr3' 132.2(5)
C65 N6 Cr3' 109.9(5)
C75 N7 C71 117.9(5)
C75 N7 Cr1 118.3(4)
C71 N7 Cr1 123.9(4)
C75 N7 Cr1' 130.4(5)
C71 N7 Cr1' 111.6(4)
C71 N8 C91 122.6(5)
C71 N8 Cr2' 117.4(8)
C91 N8 Cr2' 120.1(8)
C71 N8 Cr2 122.1(4)
C91 N8 Cr2 115.2(4)
C91 N9 C95 118.2(5)
C91 N9 Cr3' 131.5(5)
C95 N9 Cr3' 110.2(5)
C91 N9 Cr3 116.6(4)
C95 N9 Cr3 124.8(4)
C105 N10 C101 117.9(5)
C105 N10 Cr1 118.5(4)
C101 N10 Cr1 123.6(4)
C105 N10 Cr1' 130.2(5)
C101 N10 Cr1' 111.5(4)
C101 N11 C121 122.3(5)
C101 N11 Cr2' 116.4(8)
C121 N11 Cr2' 121.2(7)
C101 N11 Cr2 122.2(4)
C121 N11 Cr2 115.2(4)
C125 N12 C121 118.3(6)
C125 N12 Cr3 124.5(4)
C121 N12 Cr3 116.6(4)
C125 N12 Cr3' 111.9(5)
C121 N12 Cr3' 129.8(5)
N1 C11 N2 115.9(5)
N1 C11 C12 120.0(6)
N2 C11 C12 123.9(6)
C11 C12 C13 118.1(6)
C14 C13 C12 121.1(7)
C13 C14 C15 117.2(7)
N1 C15 C14 124.8(6)
N3 C31 N2 114.1(6)
N3 C31 C32 121.4(6)
N2 C31 C32 124.3(7)
C33 C32 C31 119.3(7)
C32 C33 C34 119.1(7)
C35 C34 C33 118.4(7)
N3 C35 C34 123.5(8)
N4 C41 N5 115.5(5)
N4 C41 C42 120.5(6)
N5 C41 C42 123.9(5)
C43 C42 C41 119.0(6)
C44 C43 C42 119.7(6)
C43 C44 C45 118.1(6)
N4 C45 C44 123.9(6)
N6 C61 N5 113.0(6)
N6 C61 C62 121.9(6)
N5 C61 C62 124.7(6)
C63 C62 C61 118.0(7)
C64 C63 C62 119.8(7)
C65 C64 C63 119.8(6)
C64 C65 N6 122.5(6)
N8 C71 N7 115.3(6)
N8 C71 C72 124.7(6)
N7 C71 C72 119.9(6)
C73 C72 C71 120.2(6)
C72 C73 C74 118.9(6)
C75 C74 C73 118.9(6)
C74 C75 N7 124.1(5)
N9 C91 N8 114.5(5)
N9 C91 C92 120.4(5)
N8 C91 C92 124.9(5)
C93 C92 C91 119.8(6)
C92 C93 C94 119.7(6)
C95 C94 C93 117.7(6)
C94 C95 N9 124.0(6)
N11 C101 N10 114.8(5)
N11 C101 C102 125.7(5)
N10 C101 C102 119.4(5)
C103 C102 C101 119.7(6)
C104 C103 C102 120.2(6)
C105 C104 C103 118.0(5)
N10 C105 C104 124.7(6)
N12 C121 C122 119.8(6)
N12 C121 N11 113.9(6)
C122 C121 N11 126.2(6)
C123 C122 C121 121.7(6)
C122 C123 C124 117.5(7)
C125 C124 C123 118.4(7)
N12 C125 C124 124.1(6)
Cl2S C1S Cl1S 113.6(7)
Cl3S C2S Cl4S 109.4(5)

loop_
_geom_bond_atom_site_label_1
_geom_bond_atom_site_label_2
_geom_bond_distance
Cr1 N1 2.087(6)
Cr1 N7 2.097(6)
Cr1 N10 2.098(6)
Cr1 N4 2.115(5)
Cr1 F1 2.204(7)
Cr1 Cr2 2.590(5)
Cr2 Cr3 1.963(5)
Cr2 N2 2.012(10)
Cr2 N5 2.025(10)
Cr2 N8 2.045(10)
Cr2 N11 2.052(9)
Cr3 N3 2.092(5)
Cr3 N6 2.106(6)
Cr3 N12 2.120(6)
Cr3 N9 2.132(5)
Cr3 F8 2.347(6)
Cr3' N9 2.010(9)
Cr3' N12 2.127(11)
Cr3' N6 2.196(11)
Cr3' F8' 2.236(10)
Cr3' N3 2.300(10)
Cr3' Cr2' 2.717(15)
Cr2' Cr1' 1.893(14)
Cr2' N11 1.99(4)
Cr2' N8 2.01(4)
Cr2' N2 2.03(4)
Cr2' N5 2.07(4)
Cr1' N1 2.096(12)
Cr1' N7 2.101(12)
Cr1' N10 2.104(12)
Cr1' N4 2.105(11)
B1 F3 1.365(6)
B1 F4 1.370(6)
B1 F2 1.371(6)
B1 F1 1.377(6)
B2 F8 1.342(6)
B2 F7 1.362(6)
B2 F6 1.363(6)
B2 F5 1.368(6)
B2' F8' 1.357(7)
B2' F7' 1.359(7)
B2' F5' 1.360(7)
B2' F6' 1.360(7)
F1' B1' 1.373(7)
B1' F3' 1.371(7)
B1' F2' 1.371(7)
B1' F4' 1.372(7)
N1 C15 1.347(8)
N1 C11 1.365(8)
N2 C31 1.382(8)
N2 C11 1.390(8)
N3 C35 1.361(9)
N3 C31 1.368(9)
N4 C45 1.335(8)
N4 C41 1.358(8)
N5 C61 1.389(9)
N5 C41 1.398(8)
N6 C61 1.355(8)
N6 C65 1.379(8)
N7 C75 1.369(8)
N7 C71 1.377(8)
N8 C71 1.371(8)
N8 C91 1.389(8)
N9 C91 1.354(8)
N9 C95 1.369(8)
N10 C105 1.353(7)
N10 C101 1.388(8)
N11 C101 1.365(7)
N11 C121 1.388(8)
N12 C125 1.341(9)
N12 C121 1.374(8)
C11 C12 1.411(9)
C12 C13 1.413(10)
C13 C14 1.364(11)
C14 C15 1.365(11)
C31 C32 1.417(10)
C32 C33 1.380(10)
C33 C34 1.412(12)
C34 C35 1.381(11)
C41 C42 1.417(9)
C42 C43 1.387(10)
C43 C44 1.374(11)
C44 C45 1.383(10)
C61 C62 1.412(10)
C62 C63 1.395(10)
C63 C64 1.374(11)
C64 C65 1.362(10)
C71 C72 1.414(10)
C72 C73 1.376(10)
C73 C74 1.409(10)
C74 C75 1.343(10)
C91 C92 1.413(9)
C92 C93 1.378(9)
C93 C94 1.400(10)
C94 C95 1.368(11)
C101 C102 1.410(9)
C102 C103 1.392(9)
C103 C104 1.374(10)
C104 C105 1.363(9)
C121 C122 1.387(10)
C122 C123 1.376(10)
C123 C124 1.414(11)
C124 C125 1.367(10)
Cl1S C1S 1.791(12)
Cl2S C1S 1.729(12)
C2S Cl3S 1.786(12)
C2S Cl4S 1.790(14)
